data_7045501
loop_
_publ_author_name
'Fu, Hong-Ru'
'Zhao, Ying'
'zhou, zhan'
'Yang, Xiao-Gang'
'ma, lufang'

_publ_section_title
;
 Neutral ligand TIPA-based two 2D metal-organic frameworks: ultrahigh
 selectivity of C2H2/CH4 and efficient sensing and sorption of Cr(VI)
;
_journal_name_full 'Dalton Transactions'
_journal_paper_doi 10.1039/C8DT00206A
_journal_year 2018
_chemical_formula_moiety 'C54 H42 Cd1 N14'
_chemical_formula_sum 'C54 H42 Cd N14'
_chemical_formula_weight 999.41
_space_group_crystal_system trigonal
_space_group_IT_number 148
_space_group_name_Hall '-R 3'
_space_group_name_H-M_alt 'R -3'
_symmetry_space_group_name_Hall '-R 3'
_symmetry_space_group_name_H-M 'R -3 :H'
_atom_sites_solution_hydrogens geom
_atom_sites_solution_primary direct
_audit_creation_date 2018-01-29
_audit_creation_method
;
Olex2 1.2
(compiled 2017.08.10 svn.r3458 for OlexSys, GUI svn.r5381)
;
_audit_update_record
;
2018-01-29 deposited with the CCDC.
2018-01-31 downloaded from the CCDC.
;
_cell_angle_alpha 90
_cell_angle_beta 90
_cell_angle_gamma 120
_cell_formula_units_Z 3
_cell_length_a 16.5393(6)
_cell_length_b 16.5393(6)
_cell_length_c 21.597(2)
_cell_measurement_reflns_used 3674
_cell_measurement_temperature 100(2)
_cell_measurement_theta_max 22.0860
_cell_measurement_theta_min 3.7420
_cell_volume 5116.3(5)
_computing_cell_refinement 'CrysAlisPro 1.171.38.41r (Rigaku OD, 2015)'
_computing_data_collection 'CrysAlisPro 1.171.38.41r (Rigaku OD, 2015)'
_computing_data_reduction 'CrysAlisPro 1.171.38.41r (Rigaku OD, 2015)'
_computing_molecular_graphics 'Olex2 (Dolomanov et al., 2009)'
_computing_publication_material 'Olex2 (Dolomanov et al., 2009)'
_computing_structure_refinement 'ShelXL (Sheldrick, 2015)'
_computing_structure_solution 'SIR2004 (Burla et al., 2007)'
_diffrn_ambient_environment N~2~
_diffrn_ambient_temperature 100(2)
_diffrn_detector_area_resol_mean 8.0584
_diffrn_measured_fraction_theta_full 0.997
_diffrn_measured_fraction_theta_max 0.997
_diffrn_measurement_device_type 'SuperNova, Single source at offset, EosS2'
_diffrn_measurement_method '\w scans'
_diffrn_radiation_type MoK\a
_diffrn_radiation_wavelength 0.71073
_diffrn_reflns_av_R_equivalents 0.0510
_diffrn_reflns_av_unetI/netI 0.0451
_diffrn_reflns_Laue_measured_fraction_full 0.997
_diffrn_reflns_Laue_measured_fraction_max 0.997
_diffrn_reflns_limit_h_max 19
_diffrn_reflns_limit_h_min -18
_diffrn_reflns_limit_k_max 19
_diffrn_reflns_limit_k_min -19
_diffrn_reflns_limit_l_max 23
_diffrn_reflns_limit_l_min -25
_diffrn_reflns_number 11992
_diffrn_reflns_point_group_measured_fraction_full 0.997
_diffrn_reflns_point_group_measured_fraction_max 0.997
_diffrn_reflns_theta_full 24.998
_diffrn_reflns_theta_max 24.998
_diffrn_reflns_theta_min 3.413
_diffrn_source 'micro-focus sealed X-ray tube'
_exptl_absorpt_coefficient_mu 0.358
_exptl_absorpt_correction_T_max 0.944
_exptl_absorpt_correction_T_min 0.944
_exptl_absorpt_correction_type multi-scan
_exptl_absorpt_process_details
;
CrysAlisPro 1.171.38.41r (Rigaku Oxford Diffraction, 2015)
Empirical absorption correction using spherical harmonics,
 implemented in SCALE3 ABSPACK scaling algorithm.
;
_exptl_crystal_colour 'clear light colourless'
_exptl_crystal_colour_lustre clear
_exptl_crystal_colour_modifier light
_exptl_crystal_colour_primary colourless
_exptl_crystal_density_diffrn 0.973
_exptl_crystal_description block
_exptl_crystal_F_000 1536
_exptl_crystal_size_max 0.16
_exptl_crystal_size_mid 0.16
_exptl_crystal_size_min 0.16
_refine_diff_density_max 0.801
_refine_diff_density_min -0.386
_refine_diff_density_rms 0.074
_refine_ls_extinction_method none
_refine_ls_goodness_of_fit_ref 1.124
_refine_ls_hydrogen_treatment constr
_refine_ls_matrix_type full
_refine_ls_number_parameters 105
_refine_ls_number_reflns 2010
_refine_ls_number_restraints 0
_refine_ls_restrained_S_all 1.124
_refine_ls_R_factor_all 0.1174
_refine_ls_R_factor_gt 0.0941
_refine_ls_shift/su_max 0.000
_refine_ls_shift/su_mean 0.000
_refine_ls_structure_factor_coef Fsqd
_refine_ls_weighting_details 'w=1/[\s^2^(Fo^2^)+(0.0942P)^2^+30.4672P] where P=(Fo^2^+2Fc^2^)/3'
_refine_ls_weighting_scheme calc
_refine_ls_wR_factor_gt 0.2104
_refine_ls_wR_factor_ref 0.2252
_reflns_Friedel_coverage 0.000
_reflns_number_gt 1600
_reflns_number_total 2016
_reflns_threshold_expression 'I > 2\s(I)'
_cod_data_source_file c8dt00206a2.cif
_cod_data_source_block k-2811-jh_sqd
_cod_original_cell_volume 5116.3(6)
_cod_database_code 7045501
_shelx_shelxl_version_number 2014/7
_shelx_space_group_comment
;
The symmetry employed for this shelxl refinement is uniquely defined
by the following loop, which should always be used as a source of
symmetry information in preference to the above space-group names.
They are only intended as comments.
;
_shelx_estimated_absorpt_t_max 0.945
_shelx_estimated_absorpt_t_min 0.945
_olex2_refinement_description
;
1. Fixed Uiso
 At 1.2 times of:
  All C(H) groups
2.a Aromatic/amide H refined with riding coordinates:
 C1(H1), C3(H3), C8(H8), C2(H2), C9(H9), C5(H5), C6(H6)
;
_platon_squeeze_void_probe_radius 1.20
_olex2_submission_special_instructions 'No special instructions were received'

loop_
_space_group_symop_operation_xyz
'x, y, z'
'-y, x-y, z'
'-x+y, -x, z'
'x+2/3, y+1/3, z+1/3'
'-y+2/3, x-y+1/3, z+1/3'
'-x+y+2/3, -x+1/3, z+1/3'
'x+1/3, y+2/3, z+2/3'
'-y+1/3, x-y+2/3, z+2/3'
'-x+y+1/3, -x+2/3, z+2/3'
'-x, -y, -z'
'y, -x+y, -z'
'x-y, x, -z'
'-x+2/3, -y+1/3, -z+1/3'
'y+2/3, -x+y+1/3, -z+1/3'
'x-y+2/3, x+1/3, -z+1/3'
'-x+1/3, -y+2/3, -z+2/3'
'y+1/3, -x+y+2/3, -z+2/3'
'x-y+1/3, x+2/3, -z+2/3'

loop_
_atom_site_label
_atom_site_type_symbol
_atom_site_fract_x
_atom_site_fract_y
_atom_site_fract_z
_atom_site_U_iso_or_equiv
_atom_site_adp_type
_atom_site_occupancy
_atom_site_site_symmetry_order
_atom_site_calc_flag
_atom_site_refinement_flags_posn
_atom_site_refinement_flags_adp
_atom_site_refinement_flags_occupancy
Cd1 Cd 1.0000 1.0000 0.5000 0.0704(6) Uani 1 6 d S T P
N3 N 0.3333 0.6667 0.4216(6) 0.088(3) Uani 1 3 d S T P
N2 N 0.7199(3) 0.9120(3) 0.4186(3) 0.0732(16) Uani 1 1 d . . .
N1 N 0.8689(3) 0.9710(3) 0.4412(3) 0.0797(17) Uani 1 1 d . . .
C4 C 0.6224(4) 0.8481(4) 0.4176(3) 0.0716(19) Uani 1 1 d . . .
C7 C 0.4313(4) 0.7279(4) 0.4204(4) 0.080(2) Uani 1 1 d . . .
C1 C 0.7866(4) 0.8982(4) 0.4433(4) 0.078(2) Uani 1 1 d . . .
H1 H 0.7746 0.8415 0.4602 0.093 Uiso 1 1 calc R . .
C3 C 0.7641(6) 1.0017(5) 0.3971(5) 0.120(4) Uani 1 1 d . . .
H3 H 0.7376 1.0330 0.3775 0.144 Uiso 1 1 calc R . .
C8 C 0.4701(5) 0.8020(7) 0.3846(6) 0.146(5) Uani 1 1 d . . .
H8 H 0.4325 0.8141 0.3587 0.176 Uiso 1 1 calc R . .
C2 C 0.8546(6) 1.0345(5) 0.4107(5) 0.119(3) Uani 1 1 d . . .
H2 H 0.9022 1.0941 0.4004 0.143 Uiso 1 1 calc R . .
C9 C 0.5653(5) 0.8622(7) 0.3843(5) 0.140(5) Uani 1 1 d . . .
H9 H 0.5895 0.9151 0.3593 0.168 Uiso 1 1 calc R . .
C5 C 0.5835(6) 0.7743(6) 0.4564(8) 0.189(7) Uani 1 1 d . . .
H5 H 0.6207 0.7653 0.4847 0.226 Uiso 1 1 calc R . .
C6 C 0.4884(6) 0.7118(6) 0.4544(7) 0.171(6) Uani 1 1 d . . .
H6 H 0.4639 0.6572 0.4775 0.205 Uiso 1 1 calc R . .

loop_
_atom_site_aniso_label
_atom_site_aniso_U_11
_atom_site_aniso_U_22
_atom_site_aniso_U_33
_atom_site_aniso_U_23
_atom_site_aniso_U_13
_atom_site_aniso_U_12
Cd1 0.0399(5) 0.0399(5) 0.1313(12) 0.000 0.000 0.0200(2)
N3 0.050(3) 0.050(3) 0.166(10) 0.000 0.000 0.0248(15)
N2 0.051(3) 0.041(2) 0.126(5) 0.001(3) -0.013(3) 0.022(2)
N1 0.050(3) 0.044(3) 0.141(5) 0.000(3) -0.003(3) 0.021(2)
C4 0.052(3) 0.038(3) 0.131(6) -0.004(3) -0.014(3) 0.027(3)
C7 0.048(3) 0.051(3) 0.147(7) -0.009(4) -0.005(4) 0.029(3)
C1 0.053(3) 0.047(3) 0.143(6) 0.003(3) -0.004(4) 0.031(3)
C3 0.084(5) 0.049(4) 0.201(10) 0.033(5) -0.053(6) 0.013(4)
C8 0.048(4) 0.138(8) 0.255(13) 0.107(9) 0.024(6) 0.048(5)
C2 0.071(5) 0.059(4) 0.183(9) 0.031(5) -0.023(5) -0.001(4)
C9 0.058(4) 0.152(8) 0.224(11) 0.114(8) 0.041(6) 0.063(5)
C5 0.063(5) 0.074(6) 0.379(19) 0.083(9) -0.066(8) -0.003(4)
C6 0.069(5) 0.056(5) 0.340(17) 0.063(7) -0.054(8) -0.005(4)

loop_
_atom_type_symbol
_atom_type_description
_atom_type_scat_dispersion_real
_atom_type_scat_dispersion_imag
_atom_type_scat_source
C C 0.0033 0.0016 'International Tables Vol C Tables 4.2.6.8 and 6.1.1.4'
H H 0.0000 0.0000 'International Tables Vol C Tables 4.2.6.8 and 6.1.1.4'
N N 0.0061 0.0033 'International Tables Vol C Tables 4.2.6.8 and 6.1.1.4'
Cd Cd -0.8075 1.2024 'International Tables Vol C Tables 4.2.6.8 and 6.1.1.4'

loop_
_geom_angle_atom_site_label_1
_geom_angle_atom_site_label_2
_geom_angle_atom_site_label_3
_geom_angle
_geom_angle_site_symmetry_1
_geom_angle_site_symmetry_3
N1 Cd1 N1 180.0(3) . 10_776
N1 Cd1 N1 86.5(2) 2_765 12_656
N1 Cd1 N1 86.5(2) . 12_656
N1 Cd1 N1 93.5(2) 11_566 12_656
N1 Cd1 N1 86.5(2) 11_566 3_675
N1 Cd1 N1 93.5(2) 2_765 3_675
N1 Cd1 N1 93.5(2) . 2_765
N1 Cd1 N1 86.5(2) . 11_566
N1 Cd1 N1 86.5(2) 10_776 2_765
N1 Cd1 N1 93.5(2) . 3_675
N1 Cd1 N1 180.0(3) 11_566 2_765
N1 Cd1 N1 93.5(2) 10_776 11_566
N1 Cd1 N1 86.5(2) 10_776 3_675
N1 Cd1 N1 93.5(2) 10_776 12_656
N1 Cd1 N1 180.0 12_656 3_675
C7 N3 C7 119.96(5) 2_665 3_565
C7 N3 C7 119.96(5) 2_665 .
C7 N3 C7 119.97(4) 3_565 .
C1 N2 C4 127.1(5) . .
C1 N2 C3 106.3(5) . .
C3 N2 C4 126.5(5) . .
C1 N1 Cd1 127.4(5) . .
C1 N1 C2 103.2(6) . .
C2 N1 Cd1 127.2(4) . .
C9 C4 N2 122.1(6) . .
C9 C4 C5 116.6(7) . .
C5 C4 N2 121.0(6) . .
C8 C7 N3 121.9(7) . .
C8 C7 C6 116.7(7) . .
C6 C7 N3 121.4(7) . .
N2 C1 H1 123.2 . .
N1 C1 N2 113.5(6) . .
N1 C1 H1 123.2 . .
N2 C3 H3 127.9 . .
C2 C3 N2 104.3(6) . .
C2 C3 H3 127.9 . .
C7 C8 H8 119.1 . .
C7 C8 C9 121.8(8) . .
C9 C8 H8 119.1 . .
N1 C2 H2 123.7 . .
C3 C2 N1 112.6(6) . .
C3 C2 H2 123.7 . .
C4 C9 C8 122.5(8) . .
C4 C9 H9 118.8 . .
C8 C9 H9 118.8 . .
C4 C5 H5 119.9 . .
C4 C5 C6 120.3(9) . .
C6 C5 H5 119.9 . .
C7 C6 C5 121.8(8) . .
C7 C6 H6 119.1 . .
C5 C6 H6 119.1 . .

loop_
_geom_bond_atom_site_label_1
_geom_bond_atom_site_label_2
_geom_bond_distance
_geom_bond_site_symmetry_2
Cd1 N1 2.346(5) .
Cd1 N1 2.346(5) 2_765
Cd1 N1 2.346(5) 11_566
Cd1 N1 2.346(5) 3_675
Cd1 N1 2.346(5) 12_656
Cd1 N1 2.346(5) 10_776
N3 C7 1.418(6) .
N3 C7 1.418(6) 2_665
N3 C7 1.418(6) 3_565
N2 C4 1.420(7) .
N2 C1 1.344(8) .
N2 C3 1.366(8) .
N1 C1 1.291(7) .
N1 C2 1.356(10) .
C4 C9 1.298(10) .
C4 C5 1.350(12) .
C7 C8 1.313(11) .
C7 C6 1.323(11) .
C1 H1 0.9300 .
C3 H3 0.9300 .
C3 C2 1.346(11) .
C8 H8 0.9300 .
C8 C9 1.379(11) .
C2 H2 0.9300 .
C9 H9 0.9300 .
C5 H5 0.9300 .
C5 C6 1.385(11) .
C6 H6 0.9300 .

loop_
_platon_squeeze_void_nr
_platon_squeeze_void_average_x
_platon_squeeze_void_average_y
_platon_squeeze_void_average_z
_platon_squeeze_void_volume
_platon_squeeze_void_count_electrons
_platon_squeeze_void_content
1 -0.017 -0.011 -0.001 2372 638 ' '
